data_7200566
loop_
_publ_author_name
'Santos-Contreras, Roc\'io J.'
'Mart\'inez-Mart\'inez, Francisco J.'
'Mancilla-Margalli, N. Alejandra'
'Peraza-Campos, Ana L.'
'Mor\'in-S\'anchez, Luis M.'
'Garc\'ia-B\'aez, Efr\'en V.'
'Padilla-Mart\'inez, Itzia I.'

_publ_section_title
;
 Competition between OH&#x22EF;O and multiple halogen--dipole
 interactions on the formation of intramolecular three-centred hydrogen
 bond in 3-acyl coumarins
;
_journal_issue 7
_journal_name_full CrystEngComm
_journal_page_first 1451
_journal_paper_doi 10.1039/b818309k
_journal_volume 11
_journal_year 2009
_chemical_formula_moiety 'C13 H13 N O5'
_chemical_formula_sum 'C13 H13 N O5'
_chemical_formula_weight 263.24
_chemical_name_common N-(2-hydroxyethyl)-6-methoxy-2-oxo-2H-chromene-3-carboxamide
_chemical_name_systematic
;
N-(2-hydroxyethyl)-6-methoxy-2-oxo-2H-chromene-3-carboxamide
;
_space_group_IT_number 14
_symmetry_cell_setting monoclinic
_symmetry_Int_Tables_number 14
_symmetry_space_group_name_Hall '-P 2ybc'
_symmetry_space_group_name_H-M 'P 1 21/c 1'
_atom_sites_solution_hydrogens geom
_atom_sites_solution_primary direct
_atom_sites_solution_secondary difmap
_audit_creation_method SHELXL-97
_cell_angle_alpha 90
_cell_angle_beta 123.45(2)
_cell_angle_gamma 90
_cell_formula_units_Z 4
_cell_length_a 6.8051(14)
_cell_length_b 24.947(5)
_cell_length_c 8.097(3)
_cell_measurement_reflns_used 200
_cell_measurement_temperature 173(2)
_cell_measurement_theta_max 25
_cell_measurement_theta_min 20
_cell_volume 1146.9(6)
_computing_cell_refinement 'SAINT (Bruker, 2004)'
_computing_data_collection 'APEX II (Bruker, 2004)'
_computing_data_reduction 'SAINT (Bruker, 2004)'
_computing_molecular_graphics 'SHELXTL (Bruker, 2008)'
_computing_publication_material 'SHELXL97 (Sheldrick, 1997) and WINGX-2003 (Farrugia, 1999)'
_computing_structure_refinement 'SHELXL97 (Sheldrick, 1997)'
_computing_structure_solution 'SHELXS97 (Sheldrick, 1997)'
_diffrn_ambient_temperature 173(2)
_diffrn_measured_fraction_theta_full 1.000
_diffrn_measured_fraction_theta_max 0.903
_diffrn_measurement_device 'Bruker SMART area detector'
_diffrn_measurement_method '\f and \w scans'
_diffrn_radiation_monochromator graphite
_diffrn_radiation_type MoK\a
_diffrn_radiation_wavelength 0.71073
_diffrn_reflns_av_R_equivalents 0.0212
_diffrn_reflns_av_sigmaI/netI 0.0186
_diffrn_reflns_limit_h_max 10
_diffrn_reflns_limit_h_min -10
_diffrn_reflns_limit_k_max 40
_diffrn_reflns_limit_k_min -38
_diffrn_reflns_limit_l_max 13
_diffrn_reflns_limit_l_min -12
_diffrn_reflns_number 24974
_diffrn_reflns_theta_full 25.00
_diffrn_reflns_theta_max 35.91
_diffrn_reflns_theta_min 1.63
_diffrn_standards_decay_% 5
_diffrn_standards_number 0
_exptl_absorpt_coefficient_mu 0.118
_exptl_absorpt_correction_type none
_exptl_absorpt_process_details none
_exptl_crystal_colour yellow
_exptl_crystal_density_diffrn 1.525
_exptl_crystal_density_method 'not measured'
_exptl_crystal_description plate
_exptl_crystal_F_000 552
_exptl_crystal_size_max 0.30
_exptl_crystal_size_mid 0.25
_exptl_crystal_size_min 0.18
_refine_diff_density_max 0.557
_refine_diff_density_min -0.247
_refine_diff_density_rms 0.061
_refine_ls_extinction_method none
_refine_ls_goodness_of_fit_ref 1.019
_refine_ls_hydrogen_treatment constr
_refine_ls_matrix_type full
_refine_ls_number_parameters 172
_refine_ls_number_reflns 4881
_refine_ls_number_restraints 0
_refine_ls_restrained_S_all 1.019
_refine_ls_R_factor_all 0.0457
_refine_ls_R_factor_gt 0.0378
_refine_ls_shift/su_max 0.000
_refine_ls_shift/su_mean 0.000
_refine_ls_structure_factor_coef Fsqd
_refine_ls_weighting_details 'calc w=1/[\s^2^(Fo^2^)+(0.0664P)^2^+0.2343P] where P=(Fo^2^+2Fc^2^)/3'
_refine_ls_weighting_scheme calc
_refine_ls_wR_factor_gt 0.1075
_refine_ls_wR_factor_ref 0.1138
_reflns_number_gt 4105
_reflns_number_total 4881
_reflns_threshold_expression >2sigma(I)
_cod_data_source_file b818309k.txt
_cod_data_source_block aca1
_cod_depositor_comments
;
The following automatic conversions were performed:
'_symmetry_cell_setting' value 'Monoclinic' changed to 'monoclinic'
according to '/home/saulius/struct/CIF-dictionaries/cif_core.dic'
dictionary named 'cif_core.dic' version 2.4.1 from 2010-06-29.

Automatic conversion script
Id: cif_fix_enum 1527 2010-12-29 10:47:43Z saulius 
;
_cod_original_sg_symbol_H-M 'P 21/c'
_cod_database_code 7200566

loop_
_symmetry_equiv_pos_site_id
_symmetry_equiv_pos_as_xyz
1 x,y,z
2 -x,1/2+y,1/2-z
3 -x,-y,-z
4 x,1/2-y,1/2+z

loop_
_atom_site_aniso_label
_atom_site_aniso_U_11
_atom_site_aniso_U_22
_atom_site_aniso_U_33
_atom_site_aniso_U_23
_atom_site_aniso_U_13
_atom_site_aniso_U_12
O1 0.0132(2) 0.0115(2) 0.0205(2) 0.0019(2) 0.0112(2) 0.0017(2)
O2 0.0166(2) 0.0143(2) 0.0264(3) 0.0015(2) 0.0154(2) 0.0008(2)
O11 0.0186(2) 0.0138(2) 0.0252(3) 0.0001(2) 0.0149(2) 0.0027(2)
O15 0.0197(3) 0.0232(3) 0.0217(3) 0.0021(2) 0.0132(2) 0.0041(2)
O16 0.0199(2) 0.0149(2) 0.0242(3) 0.0044(2) 0.0158(2) 0.0007(2)
N12 0.0183(3) 0.0108(2) 0.0206(3) 0.0013(2) 0.0137(2) 0.0015(2)
C2 0.0121(3) 0.0116(3) 0.0144(3) -0.0001(2) 0.0072(2) 0.0007(2)
C3 0.0112(2) 0.0107(3) 0.0125(3) -0.0008(2) 0.0065(2) 0.0007(2)
C4 0.0118(2) 0.0121(3) 0.0121(3) -0.0007(2) 0.0065(2) 0.0007(2)
C5 0.0128(3) 0.0131(3) 0.0135(3) 0.0000(2) 0.0079(2) 0.0008(2)
C6 0.0132(3) 0.0135(3) 0.0129(3) 0.0008(2) 0.0076(2) -0.0006(2)
C7 0.0146(3) 0.0128(3) 0.0163(3) 0.0026(2) 0.0084(2) 0.0022(2)
C8 0.0138(3) 0.0132(3) 0.0177(3) 0.0022(2) 0.0091(2) 0.0026(2)
C9 0.0108(2) 0.0129(3) 0.0128(3) 0.0006(2) 0.0065(2) 0.0003(2)
C10 0.0111(2) 0.0115(3) 0.0112(3) -0.0004(2) 0.0059(2) 0.0002(2)
C11 0.0125(3) 0.0116(3) 0.0124(3) -0.0007(2) 0.0063(2) 0.0002(2)
C13 0.0169(3) 0.0107(3) 0.0174(3) 0.0008(2) 0.0098(2) 0.0007(2)
C14 0.0180(3) 0.0149(3) 0.0213(3) 0.0006(2) 0.0111(3) -0.0011(2)
C17 0.0243(3) 0.0131(3) 0.0194(3) 0.0006(2) 0.0134(3) -0.0026(2)

loop_
_atom_site_label
_atom_site_type_symbol
_atom_site_thermal_displace_type
_atom_site_fract_x
_atom_site_fract_y
_atom_site_fract_z
_atom_site_occupancy
_atom_site_U_iso_or_equiv
_atom_site_calc_flag
_atom_site_refinement_flags
O1 O Uani 0.46713(9) 0.00688(2) 0.19746(8) 1.000 0.0141(1) . .
O2 O Uani 0.57549(10) 0.07733(2) 0.10554(9) 1.000 0.0172(1) . .
O11 O Uani 0.07512(10) 0.17443(2) 0.11568(9) 1.000 0.0177(1) . .
O15 O Uani 0.60497(11) 0.20199(3) -0.10856(9) 1.000 0.0206(2) . .
O16 O Uani -0.07256(10) -0.09594(2) 0.41542(9) 1.000 0.0177(1) . .
N12 N Uani 0.33983(11) 0.16966(2) 0.02894(10) 1.000 0.0150(2) . .
C2 C Uani 0.43864(12) 0.05956(3) 0.14437(10) 1.000 0.0128(2) . .
C3 C Uani 0.25159(11) 0.08947(3) 0.14237(10) 1.000 0.0115(2) . .
C4 C Uani 0.11272(12) 0.06417(3) 0.19044(10) 1.000 0.0121(2) . .
C5 C Uani 0.01387(12) -0.01910(3) 0.30203(10) 1.000 0.0128(2) . .
C6 C Uani 0.06371(12) -0.07264(3) 0.35935(10) 1.000 0.0130(2) . .
C7 C Uani 0.24298(12) -0.09930(3) 0.35627(11) 1.000 0.0146(2) . .
C8 C Uani 0.37558(12) -0.07240(3) 0.29923(11) 1.000 0.0147(2) . .
C9 C Uani 0.32828(11) -0.01877(3) 0.24747(10) 1.000 0.0122(2) . .
C10 C Uani 0.14820(11) 0.00853(3) 0.24650(10) 1.000 0.0114(2) . .
C11 C Uani 0.21390(12) 0.14827(3) 0.09305(10) 1.000 0.0125(2) . .
C13 C Uani 0.33675(13) 0.22610(3) -0.01731(11) 1.000 0.0148(2) . .
C14 C Uani 0.56873(13) 0.23910(3) 0.00568(12) 1.000 0.0179(2) . .
C17 C Uani -0.00806(15) -0.14853(3) 0.49884(12) 1.000 0.0182(2) . .
H4 H Uiso -0.00970 0.08350 0.18690 1.000 0.0140 calc R
H5 H Uiso -0.11060 -0.00140 0.30060 1.000 0.0150 calc R
H7 H Uiso 0.27420 -0.13600 0.39340 1.000 0.0180 calc R
H8 H Uiso 0.49620 -0.09050 0.29580 1.000 0.0180 calc R
H12 H Uiso 0.43110 0.14810 0.01360 1.000 0.0180 calc R
H13A H Uiso 0.31780 0.24810 0.07190 1.000 0.0180 calc R
H13B H Uiso 0.20630 0.23330 -0.15180 1.000 0.0180 calc R
H14A H Uiso 0.56470 0.27530 -0.03940 1.000 0.0220 calc R
H14B H Uiso 0.69690 0.23660 0.14390 1.000 0.0220 calc R
H15 H Uiso 0.74710 0.19260 -0.04460 1.000 0.0310 calc R
H17A H Uiso -0.11750 -0.16060 0.53230 1.000 0.0270 calc R
H17B H Uiso 0.15010 -0.14780 0.61740 1.000 0.0270 calc R
H17C H Uiso -0.01300 -0.17300 0.40340 1.000 0.0270 calc R

loop_
_atom_type_symbol
_atom_type_description
_atom_type_scat_dispersion_real
_atom_type_scat_dispersion_imag
_atom_type_scat_source
C C 0.0033 0.0016 'International Tables Vol C Tables 4.2.6.8 and 6.1.1.4'
H H 0.0000 0.0000 'International Tables Vol C Tables 4.2.6.8 and 6.1.1.4'
N N 0.0061 0.0033 'International Tables Vol C Tables 4.2.6.8 and 6.1.1.4'
O O 0.0106 0.0060 'International Tables Vol C Tables 4.2.6.8 and 6.1.1.4'

loop_
_geom_angle_atom_site_label_1
_geom_angle_atom_site_label_2
_geom_angle_atom_site_label_3
_geom_angle
_geom_angle_site_symmetry_1
_geom_angle_site_symmetry_2
_geom_angle_site_symmetry_3
_geom_angle_publ_flag
C2 O1 C9 122.73(7) . . . yes
C6 O16 C17 117.35(8) . . . yes
C14 O15 H15 109.00 . . . no
C11 N12 C13 124.50(8) . . . yes
C11 N12 H12 118.00 . . . no
C13 N12 H12 118.00 . . . no
O1 C2 O2 115.85(8) . . . yes
O1 C2 C3 117.73(8) . . . yes
O2 C2 C3 126.41(7) . . . yes
C4 C3 C11 119.00(8) . . . no
C2 C3 C4 119.75(7) . . . no
C2 C3 C11 121.23(8) . . . no
C3 C4 C10 121.06(8) . . . no
C6 C5 C10 119.74(8) . . . no
O16 C6 C5 115.67(8) . . . yes
C5 C6 C7 120.23(8) . . . no
O16 C6 C7 124.10(7) . . . yes
C6 C7 C8 120.46(7) . . . no
C7 C8 C9 118.74(8) . . . no
O1 C9 C8 117.12(8) . . . yes
O1 C9 C10 120.96(7) . . . yes
C8 C9 C10 121.92(8) . . . no
C4 C10 C5 123.35(8) . . . no
C4 C10 C9 117.76(8) . . . no
C5 C10 C9 118.88(7) . . . no
O11 C11 C3 120.36(8) . . . yes
O11 C11 N12 123.45(7) . . . yes
N12 C11 C3 116.18(8) . . . yes
N12 C13 C14 107.98(7) . . . yes
O15 C14 C13 108.79(7) . . . yes
C3 C4 H4 120.00 . . . no
C10 C4 H4 119.00 . . . no
C6 C5 H5 120.00 . . . no
C10 C5 H5 120.00 . . . no
C6 C7 H7 120.00 . . . no
C8 C7 H7 120.00 . . . no
C7 C8 H8 121.00 . . . no
C9 C8 H8 121.00 . . . no
N12 C13 H13A 110.00 . . . no
N12 C13 H13B 110.00 . . . no
C14 C13 H13A 110.00 . . . no
C14 C13 H13B 110.00 . . . no
H13A C13 H13B 108.00 . . . no
O15 C14 H14A 110.00 . . . no
O15 C14 H14B 110.00 . . . no
C13 C14 H14A 110.00 . . . no
C13 C14 H14B 110.00 . . . no
H14A C14 H14B 108.00 . . . no
O16 C17 H17A 109.00 . . . no
O16 C17 H17B 110.00 . . . no
O16 C17 H17C 110.00 . . . no
H17A C17 H17B 109.00 . . . no
H17A C17 H17C 109.00 . . . no
H17B C17 H17C 109.00 . . . no

loop_
_geom_bond_atom_site_label_1
_geom_bond_atom_site_label_2
_geom_bond_distance
_geom_bond_site_symmetry_1
_geom_bond_site_symmetry_2
_geom_bond_publ_flag
O1 C2 1.3630(10) . . yes
O1 C9 1.3741(12) . . yes
O2 C2 1.2188(13) . . yes
O11 C11 1.2418(12) . . yes
O15 C14 1.4230(12) . . yes
O16 C6 1.3668(13) . . yes
O16 C17 1.4294(11) . . yes
O15 H15 0.8400 . . no
N12 C13 1.4541(11) . . yes
N12 C11 1.3338(13) . . yes
N12 H12 0.8800 . . no
C2 C3 1.4678(13) . . no
C3 C4 1.3596(13) . . no
C3 C11 1.5047(12) . . no
C4 C10 1.4388(12) . . no
C5 C10 1.4022(13) . . no
C5 C6 1.3932(12) . . no
C6 C7 1.4017(14) . . no
C7 C8 1.3919(14) . . no
C8 C9 1.3858(12) . . no
C9 C10 1.3982(13) . . no
C13 C14 1.5192(15) . . no
C4 H4 0.9500 . . no
C5 H5 0.9500 . . no
C7 H7 0.9500 . . no
C8 H8 0.9500 . . no
C13 H13A 0.9700 . . no
C13 H13B 0.9700 . . no
C14 H14A 0.9700 . . no
C14 H14B 0.9700 . . no
C17 H17A 0.9700 . . no
C17 H17B 0.9700 . . no
C17 H17C 0.9700 . . no

loop_
_geom_contact_atom_site_label_1
_geom_contact_atom_site_label_2
_geom_contact_distance
_geom_contact_site_symmetry_1
_geom_contact_site_symmetry_2
_geom_contact_publ_flag
O1 C5 3.3922(17) . 1_655 no
O1 O2 3.1196(14) . 3_655 no
O2 O1 3.1196(14) . 3_655 no
O2 N12 2.6768(13) . . no
O2 C4 3.3430(17) . 1_655 no
O2 C17 3.4185(16) . 3_656 no
O11 O15 2.7571(15) . 1_455 no
O15 O11 2.7571(15) . 1_655 no
O15 C13 3.2930(16) . 4_554 no
O15 C14 3.3358(16) . 4_554 no
O15 N12 2.7130(15) . . no
O16 C8 3.3821(17) . 1_455 no
O1 H5 2.5200 . 1_655 no
O2 H12 1.9600 . . no
O2 H4 2.5300 . 1_655 no
O2 H17B 2.6400 . 3_656 no
O2 H5 2.6800 . 1_655 no
O11 H13B 2.7900 . 4_555 no
O11 H4 2.4900 . . no
O11 H13A 2.6200 . . no
O11 H17A 2.7200 . 3_556 no
O11 H15 1.9200 . 1_455 no
O15 H12 2.3400 . . no
O15 H13A 2.5500 . 4_554 no
O15 H14B 2.8500 . 4_554 no
O16 H8 2.5400 . 1_455 no
N12 O2 2.6768(13) . . no
N12 O15 2.7130(15) . . no
N12 H17C 2.9400 . 3_555 no
C2 C6 3.5666(17) . 3_656 no
C2 C7 3.5168(16) . 3_656 no
C2 C5 3.3609(16) . 3_555 no
C3 C7 3.5649(17) . 3_555 no
C3 C5 3.4824(16) . 3_555 no
C3 C6 3.4167(16) . 3_555 no
C4 O2 3.3430(17) . 1_455 no
C4 C9 3.3363(16) . 3_555 no
C4 C10 3.4689(16) . 3_555 no
C4 C8 3.5043(17) . 3_555 no
C5 C5 3.4480(17) . 3_556 no
C5 C3 3.4824(16) . 3_555 no
C5 O1 3.3922(17) . 1_455 no
C5 C2 3.3609(16) . 3_555 no
C6 C2 3.5666(17) . 3_656 no
C6 C3 3.4167(16) . 3_555 no
C6 C11 3.5942(17) . 3_555 no
C7 C2 3.5168(16) . 3_656 no
C7 C11 3.4533(17) . 3_555 no
C7 C3 3.5649(17) . 3_555 no
C8 C4 3.5043(17) . 3_555 no
C8 O16 3.3821(17) . 1_655 no
C9 C10 3.5042(16) . 3_555 no
C9 C4 3.3363(16) . 3_555 no
C9 C9 3.5393(16) . 3_656 no
C10 C10 3.3627(16) . 3_555 no
C10 C4 3.4689(16) . 3_555 no
C10 C9 3.5042(16) . 3_555 no
C11 C7 3.4533(17) . 3_555 no
C11 C6 3.5942(17) . 3_555 no
C13 O15 3.2930(16) . 4_555 no
C14 O15 3.3358(16) . 4_555 no
C17 O2 3.4185(16) . 3_656 no
C2 H5 3.0100 . 1_655 no
C2 H12 2.4400 . . no
C5 H5 2.9500 . 3_556 no
C7 H17C 2.7000 . . no
C7 H17B 2.7900 . . no
C11 H15 2.9400 . 1_455 no
C13 H17C 2.9600 . 3_555 no
C14 H13A 2.9600 . 4_554 no
C17 H7 2.5100 . . no
C17 H4 2.9600 . 3_556 no
H4 O2 2.5300 . 1_455 no
H4 O11 2.4900 . . no
H4 H5 2.5500 . . no
H4 C17 2.9600 . 3_556 no
H5 O1 2.5200 . 1_455 no
H5 O2 2.6800 . 1_455 no
H5 C2 3.0100 . 1_455 no
H5 H4 2.5500 . . no
H5 C5 2.9500 . 3_556 no
H7 C17 2.5100 . . no
H7 H17B 2.4000 . . no
H7 H17C 2.2000 . . no
H7 H14A 2.4600 . 2_645 no
H8 O16 2.5400 . 1_655 no
H12 O2 1.9600 . . no
H12 O15 2.3400 . . no
H12 C2 2.4400 . . no
H13A O11 2.6200 . . no
H13A H17A 2.5500 . 2_555 no
H13A O15 2.5500 . 4_555 no
H13A C14 2.9600 . 4_555 no
H13B H17C 2.2800 . 3_555 no
H13B O11 2.7900 . 4_554 no
H14A H7 2.4600 . 2_655 no
H14B O15 2.8500 . 4_555 no
H15 O11 1.9200 . 1_655 no
H15 C11 2.9400 . 1_655 no
H17A H13A 2.5500 . 2_545 no
H17A O11 2.7200 . 3_556 no
H17B C7 2.7900 . . no
H17B H7 2.4000 . . no
H17B O2 2.6400 . 3_656 no
H17C C7 2.7000 . . no
H17C H7 2.2000 . . no
H17C N12 2.9400 . 3_555 no
H17C C13 2.9600 . 3_555 no
H17C H13B 2.2800 . 3_555 no

loop_
_geom_hbond_atom_site_label_D
_geom_hbond_atom_site_label_H
_geom_hbond_atom_site_label_A
_geom_hbond_distance_DH
_geom_hbond_distance_HA
_geom_hbond_distance_DA
_geom_hbond_angle_DHA
_geom_hbond_site_symmetry_A
_geom_hbond_publ_flag
N12 H12 O2 0.8800 1.9600 2.6768(13) 138.00 . yes
N12 H12 O15 0.8800 2.3400 2.7130(15) 106.00 . yes
O15 H15 O11 0.8400 1.9200 2.7571(15) 176.00 1_655 yes
C4 H4 O2 0.9500 2.5300 3.3430(17) 144.00 1_455 yes
C5 H5 O1 0.9500 2.5200 3.3922(17) 153.00 1_455 yes
C8 H8 O16 0.9500 2.5400 3.3821(17) 148.00 1_655 yes
C13 H13A O15 0.9700 2.5500 3.2930(16) 134.00 4_555 yes

loop_
_geom_torsion_atom_site_label_1
_geom_torsion_atom_site_label_2
_geom_torsion_atom_site_label_3
_geom_torsion_atom_site_label_4
_geom_torsion
_geom_torsion_site_symmetry_1
_geom_torsion_site_symmetry_2
_geom_torsion_site_symmetry_3
_geom_torsion_site_symmetry_4
_geom_torsion_publ_flag
C9 O1 C2 O2 179.31(7) . . . . no
C9 O1 C2 C3 0.29(10) . . . . no
C2 O1 C9 C8 -179.83(7) . . . . no
C2 O1 C9 C10 -0.11(11) . . . . no
C17 O16 C6 C7 8.05(10) . . . . no
C17 O16 C6 C5 -172.28(7) . . . . no
C11 N12 C13 C14 154.94(8) . . . . no
C13 N12 C11 O11 1.79(12) . . . . no
C13 N12 C11 C3 -176.99(7) . . . . no
O2 C2 C3 C4 -179.63(7) . . . . no
O1 C2 C3 C4 -0.72(10) . . . . no
O2 C2 C3 C11 -1.24(11) . . . . no
O1 C2 C3 C11 177.67(6) . . . . no
C11 C3 C4 C10 -177.46(6) . . . . no
C2 C3 C11 O11 -171.06(7) . . . . no
C2 C3 C4 C10 0.97(10) . . . . no
C2 C3 C11 N12 7.76(10) . . . . no
C4 C3 C11 N12 -173.83(7) . . . . no
C4 C3 C11 O11 7.35(11) . . . . no
C3 C4 C10 C5 178.40(7) . . . . no
C3 C4 C10 C9 -0.78(10) . . . . no
C10 C5 C6 O16 178.51(7) . . . . no
C10 C5 C6 C7 -1.80(11) . . . . no
C6 C5 C10 C9 0.86(10) . . . . no
C6 C5 C10 C4 -178.30(7) . . . . no
O16 C6 C7 C8 -179.26(7) . . . . no
C5 C6 C7 C8 1.08(11) . . . . no
C6 C7 C8 C9 0.58(11) . . . . no
C7 C8 C9 C10 -1.55(11) . . . . no
C7 C8 C9 O1 178.18(7) . . . . no
O1 C9 C10 C4 0.33(10) . . . . no
O1 C9 C10 C5 -178.88(7) . . . . no
C8 C9 C10 C4 -179.96(7) . . . . no
C8 C9 C10 C5 0.83(11) . . . . no
N12 C13 C14 O15 52.75(8) . . . . no

loop_
_cod_related_entry_id
_cod_related_entry_database
_cod_related_entry_code
1 ChemSpider 1715837
